data_4508328
loop_
_publ_author_name
'Aiyappa, Harshitha Barike'
'Pachfule, Pradip'
'Banerjee, Rahul'
'Kurungot, Sreekumar'

_publ_contact_author
;
Dr. K. Sreekumar
Dr. Rahul Banerjee

Scientist
Physical/Materials Chemistry Division  
National Chemical Laboratory
Dr. Homi Bhaba Road
Pune 411008, India


;
_publ_section_title
;
 Porous Carbons from Nonporous MOFs: Influence of Ligand Characteristics
 on Intrinsic Properties of End Carbon
;
_journal_issue 10
_journal_name_full 'Crystal Growth &amp; Design'
_journal_page_first 4195
_journal_paper_doi 10.1021/cg401122u
_journal_volume 13
_journal_year 2013
_chemical_formula_moiety 'C28 H36 O8 Zn2'
_chemical_formula_sum 'C28 H36 O8 Zn2'
_chemical_formula_weight 631.35
_chemical_name_systematic
; 
 ? 
;
_space_group_IT_number 14
_symmetry_cell_setting monoclinic
_symmetry_space_group_name_Hall '-P 2ybc'
_symmetry_space_group_name_H-M 'P 1 21/c 1'
_atom_sites_solution_hydrogens geom
_atom_sites_solution_primary direct
_atom_sites_solution_secondary difmap
_audit_creation_method SHELXL-97
_cell_angle_alpha 90.00
_cell_angle_beta 96.862(3)
_cell_angle_gamma 90.00
_cell_formula_units_Z 4
_cell_length_a 14.3611(5)
_cell_length_b 12.8622(4)
_cell_length_c 15.1403(5)
_cell_measurement_reflns_used 4801
_cell_measurement_temperature 293(2)
_cell_measurement_theta_max 27.170
_cell_measurement_theta_min 2.91
_cell_volume 2776.61(16)
_computing_cell_refinement 'Bruker SMART'
_computing_data_collection 'Bruker SMART'
_computing_data_reduction 'Bruker SAINT'
_computing_molecular_graphics 'Bruker SHELXTL'
_computing_publication_material 'Bruker SHELXTL'
_computing_structure_refinement 'Bruker SHELXTL'
_computing_structure_solution 'Bruker SHELXTL'
_diffrn_ambient_temperature 293(2)
_diffrn_measured_fraction_theta_full 0.984
_diffrn_measured_fraction_theta_max 0.984
_diffrn_radiation_monochromator graphite
_diffrn_radiation_source 'fine-focus sealed tube'
_diffrn_radiation_type MoK\a
_diffrn_radiation_wavelength 0.71073
_diffrn_reflns_av_R_equivalents 0.0347
_diffrn_reflns_av_sigmaI/netI 0.0644
_diffrn_reflns_limit_h_max 19
_diffrn_reflns_limit_h_min -19
_diffrn_reflns_limit_k_max 17
_diffrn_reflns_limit_k_min -16
_diffrn_reflns_limit_l_max 19
_diffrn_reflns_limit_l_min -20
_diffrn_reflns_number 14486
_diffrn_reflns_theta_full 27.17
_diffrn_reflns_theta_max 27.17
_diffrn_reflns_theta_min 2.91
_exptl_absorpt_coefficient_mu 1.775
_exptl_absorpt_correction_T_max 0.8787
_exptl_absorpt_correction_T_min 0.7076
_exptl_absorpt_correction_type multi-scan
_exptl_absorpt_process_details 'Blessing, Acta Cryst. (1995) A51 33-58'
_exptl_crystal_colour Colorless
_exptl_crystal_density_diffrn 1.510
_exptl_crystal_density_method 'not measured'
_exptl_crystal_description Plate
_exptl_crystal_F_000 1539
_exptl_crystal_size_max 0.34
_exptl_crystal_size_mid 0.29
_exptl_crystal_size_min 0.12
_refine_diff_density_max 0.413
_refine_diff_density_min -0.471
_refine_diff_density_rms 0.072
_refine_ls_extinction_method none
_refine_ls_goodness_of_fit_ref 0.858
_refine_ls_hydrogen_treatment constr
_refine_ls_matrix_type full
_refine_ls_number_parameters 343
_refine_ls_number_reflns 6407
_refine_ls_number_restraints 0
_refine_ls_restrained_S_all 0.858
_refine_ls_R_factor_all 0.0608
_refine_ls_R_factor_gt 0.0410
_refine_ls_shift/su_max 0.001
_refine_ls_shift/su_mean 0.000
_refine_ls_structure_factor_coef Fsqd
_refine_ls_weighting_details 'calc w=1/[\s^2^(Fo^2^)+(0.1000P)^2^+0.0000P] where P=(Fo^2^+2Fc^2^)/3'
_refine_ls_weighting_scheme calc
_refine_ls_wR_factor_gt 0.1231
_refine_ls_wR_factor_ref 0.1472
_reflns_number_gt 4801
_reflns_number_total 6407
_reflns_threshold_expression >2sigma(I)
_cod_data_source_file cg401122u_si_002.cif
_cod_data_source_block Zn-ADA
_cod_depositor_comments
;
The following automatic conversions were performed:

'_symmetry_cell_setting' value 'Monoclinic' changed to 'monoclinic'
according to /home/saulius/struct/CIF-dictionaries/cif_core.dic
dictionary named 'cif_core.dic' version 2.4.2 from 2011-04-26.

Automatic conversion script
Id: cif_fix_values 1891 2012-01-12 08:04:46Z andrius 
;
_cod_original_cell_volume 2776.62(15)
_cod_original_sg_symbol_H-M P21/C
_cod_database_code 4508328

loop_
_symmetry_equiv_pos_as_xyz
'x, y, z'
'-x, y+1/2, -z+1/2'
'-x, -y, -z'
'x, -y-1/2, z-1/2'

loop_
_atom_site_label
_atom_site_type_symbol
_atom_site_fract_x
_atom_site_fract_y
_atom_site_fract_z
_atom_site_U_iso_or_equiv
_atom_site_adp_type
_atom_site_occupancy
_atom_site_symmetry_multiplicity
_atom_site_calc_flag
_atom_site_refinement_flags
Zn1 Zn 0.77133(2) 0.35111(3) 0.11101(2) 0.02771(13) Uani 1 1 d .
Zn2 Zn 0.75139(3) 0.25803(3) 0.41537(2) 0.03277(14) Uani 1 1 d .
O1 O 0.77411(15) 0.45226(17) 0.20676(13) 0.0326(5) Uani 1 1 d .
O2 O 0.78903(19) 0.1185(2) 0.39006(15) 0.0433(6) Uani 1 1 d .
O3 O 0.74927(17) 0.3287(2) 0.30169(14) 0.0369(6) Uani 1 1 d .
C4 C 0.6376(2) 0.5562(2) 0.32671(19) 0.0273(6) Uani 1 1 d .
O5 O 0.83270(18) 0.4360(2) 0.02792(15) 0.0465(7) Uani 1 1 d .
O6 O 0.63744(16) 0.3286(2) 0.07742(17) 0.0454(6) Uani 1 1 d .
C7 C 0.5202(2) 0.6747(3) 0.3916(2) 0.0300(7) Uani 1 1 d .
C8 C 0.9124(2) -0.0052(3) 0.1612(2) 0.0291(7) Uani 1 1 d .
C9 C 0.7365(2) 0.5086(3) 0.34658(19) 0.0282(7) Uani 1 1 d .
H9A H 0.7829 0.5631 0.3443 0.034 Uiso 1 1 calc R
H9B H 0.7439 0.4804 0.4064 0.034 Uiso 1 1 calc R
O10 O 0.84383(18) 0.22388(19) 0.13205(16) 0.0391(6) Uani 1 1 d .
O11 O 0.63008(18) 0.2713(2) 0.45713(17) 0.0488(7) Uani 1 1 d .
C12 C 0.7549(2) 0.4241(3) 0.28254(19) 0.0281(7) Uani 1 1 d .
C13 C 0.6190(2) 0.6258(3) 0.4054(2) 0.0300(7) Uani 1 1 d .
H13A H 0.6656 0.6808 0.4126 0.036 Uiso 1 1 calc R
H13B H 0.6255 0.5848 0.4595 0.036 Uiso 1 1 calc R
C14 C 0.8307(2) 0.0568(3) 0.4448(2) 0.0335(7) Uani 1 1 d .
C15 C 0.8815(2) -0.0612(3) 0.3155(2) 0.0307(7) Uani 1 1 d .
C16 C 0.9116(2) 0.0280(2) 0.2587(2) 0.0291(7) Uani 1 1 d .
H16A H 0.9738 0.0512 0.2825 0.035 Uiso 1 1 calc R
H16B H 0.8688 0.0860 0.2613 0.035 Uiso 1 1 calc R
O17 O 0.8477(2) 0.3307(2) 0.49270(16) 0.0502(7) Uani 1 1 d .
C19 C 0.9508(3) -0.1518(3) 0.3100(2) 0.0441(9) Uani 1 1 d .
H19A H 1.0133 -0.1299 0.3341 0.053 Uiso 1 1 calc R
H19B H 0.9328 -0.2097 0.3454 0.053 Uiso 1 1 calc R
C20 C 0.7834(2) -0.0985(3) 0.2765(2) 0.0390(8) Uani 1 1 d .
H20A H 0.7640 -0.1556 0.3120 0.047 Uiso 1 1 calc R
H20B H 0.7386 -0.0423 0.2786 0.047 Uiso 1 1 calc R
C22 C 0.9515(3) -0.1868(3) 0.2137(2) 0.0427(9) Uani 1 1 d .
H22 H 0.9961 -0.2441 0.2117 0.051 Uiso 1 1 calc R
C23 C 0.8862(3) -0.0340(3) 0.4143(2) 0.0441(9) Uani 1 1 d .
H23A H 0.8673 -0.0954 0.4447 0.053 Uiso 1 1 calc R
H23B H 0.9516 -0.0216 0.4359 0.053 Uiso 1 1 calc R
C24 C 0.8734(2) 0.1655(3) 0.0752(2) 0.0336(7) Uani 1 1 d .
C25 C 0.7842(3) -0.1342(3) 0.1800(3) 0.0439(9) Uani 1 1 d .
H25 H 0.7213 -0.1576 0.1561 0.053 Uiso 1 1 calc R
C26 C 0.9812(2) -0.0966(3) 0.1589(2) 0.0385(8) Uani 1 1 d .
H26A H 0.9829 -0.1188 0.0979 0.046 Uiso 1 1 calc R
H26B H 1.0438 -0.0742 0.1825 0.046 Uiso 1 1 calc R
C27 C 0.9455(2) 0.0839(3) 0.1047(2) 0.0377(8) Uani 1 1 d .
H27A H 0.9985 0.1178 0.1388 0.045 Uiso 1 1 calc R
H27B H 0.9677 0.0541 0.0523 0.045 Uiso 1 1 calc R
C28 C 0.5286(3) 0.6702(4) 0.2268(2) 0.0529(11) Uani 1 1 d .
H28 H 0.5228 0.7125 0.1726 0.063 Uiso 1 1 calc R
C30 C 0.5631(2) 0.4709(3) 0.3166(3) 0.0410(8) Uani 1 1 d .
H30A H 0.5688 0.4282 0.3697 0.049 Uiso 1 1 calc R
H30B H 0.5728 0.4268 0.2665 0.049 Uiso 1 1 calc R
C31 C 0.5944(2) 0.2695(3) 0.0197(2) 0.0380(8) Uani 1 1 d .
C32 C 0.8134(2) -0.0439(3) 0.1249(2) 0.0372(8) Uani 1 1 d .
H32A H 0.7687 0.0125 0.1263 0.045 Uiso 1 1 calc R
H32B H 0.8130 -0.0658 0.0635 0.045 Uiso 1 1 calc R
C34 C 0.4482(2) 0.5873(3) 0.3802(2) 0.0378(8) Uani 1 1 d .
H34A H 0.3856 0.6166 0.3703 0.045 Uiso 1 1 calc R
H34B H 0.4527 0.5457 0.4340 0.045 Uiso 1 1 calc R
C35 C 0.6275(3) 0.6228(3) 0.2424(2) 0.0433(9) Uani 1 1 d .
H35A H 0.6385 0.5804 0.1918 0.052 Uiso 1 1 calc R
H35B H 0.6738 0.6780 0.2485 0.052 Uiso 1 1 calc R
C36 C 0.4651(2) 0.5188(3) 0.3016(3) 0.0513(10) Uani 1 1 d .
H36 H 0.4184 0.4628 0.2956 0.062 Uiso 1 1 calc R
C37 C 0.5070(2) 0.7431(3) 0.4725(3) 0.0445(10) Uani 1 1 d .
H37A H 0.5332 0.7073 0.5261 0.053 Uiso 1 1 calc R
H37B H 0.5418 0.8072 0.4684 0.053 Uiso 1 1 calc R
C39 C 0.8538(3) -0.2238(3) 0.1764(3) 0.0533(11) Uani 1 1 d .
H39A H 0.8353 -0.2820 0.2112 0.064 Uiso 1 1 calc R
H39B H 0.8540 -0.2468 0.1154 0.064 Uiso 1 1 calc R
C40 C 0.5111(3) 0.7380(3) 0.3060(3) 0.0410(9) Uani 1 1 d .
H40A H 0.5560 0.7947 0.3121 0.049 Uiso 1 1 calc R
H40B H 0.4487 0.7678 0.2956 0.049 Uiso 1 1 calc R
C41 C 0.4552(3) 0.5830(4) 0.2167(3) 0.0664(14) Uani 1 1 d .
H41A H 0.3927 0.6125 0.2062 0.080 Uiso 1 1 calc R
H41B H 0.4649 0.5392 0.1664 0.080 Uiso 1 1 calc R

loop_
_atom_site_aniso_label
_atom_site_aniso_U_11
_atom_site_aniso_U_22
_atom_site_aniso_U_33
_atom_site_aniso_U_23
_atom_site_aniso_U_13
_atom_site_aniso_U_12
Zn1 0.0330(2) 0.0263(2) 0.0253(2) -0.00158(14) 0.00969(15) -0.00188(14)
Zn2 0.0425(2) 0.0309(2) 0.0261(2) 0.00249(15) 0.00894(16) 0.01141(16)
O1 0.0431(12) 0.0296(12) 0.0273(11) -0.0016(10) 0.0126(9) 0.0024(10)
O2 0.0619(16) 0.0381(14) 0.0305(12) 0.0002(11) 0.0082(11) 0.0229(13)
O3 0.0499(14) 0.0350(13) 0.0265(12) 0.0008(11) 0.0074(10) 0.0082(11)
C4 0.0285(14) 0.0299(16) 0.0230(14) -0.0027(13) 0.0016(11) 0.0075(13)
O5 0.0620(16) 0.0530(17) 0.0268(12) 0.0012(12) 0.0145(11) -0.0201(13)
O6 0.0327(12) 0.0560(17) 0.0490(15) -0.0106(13) 0.0106(11) -0.0100(12)
C7 0.0277(15) 0.0323(17) 0.0303(16) 0.0013(14) 0.0051(12) 0.0056(13)
C8 0.0323(15) 0.0282(16) 0.0276(15) -0.0032(13) 0.0068(12) 0.0039(13)
C9 0.0286(14) 0.0333(17) 0.0224(14) -0.0053(13) 0.0019(11) 0.0056(13)
O10 0.0545(15) 0.0291(12) 0.0354(13) -0.0018(11) 0.0121(10) 0.0098(12)
O11 0.0484(15) 0.0600(18) 0.0411(14) 0.0075(13) 0.0184(12) 0.0226(13)
C12 0.0265(14) 0.0325(18) 0.0245(15) -0.0007(13) -0.0006(11) 0.0074(13)
C13 0.0262(14) 0.0377(18) 0.0265(15) -0.0033(14) 0.0051(11) 0.0030(13)
C14 0.0364(17) 0.0332(18) 0.0322(17) -0.0019(15) 0.0097(13) 0.0057(14)
C15 0.0415(17) 0.0245(16) 0.0263(15) 0.0010(13) 0.0052(12) 0.0155(14)
C16 0.0286(14) 0.0283(16) 0.0304(15) -0.0057(14) 0.0028(11) 0.0072(13)
O17 0.0687(18) 0.0530(17) 0.0281(13) 0.0050(12) 0.0025(12) -0.0125(14)
C19 0.060(2) 0.035(2) 0.038(2) 0.0043(16) 0.0127(17) 0.0235(18)
C20 0.0441(19) 0.0289(18) 0.047(2) 0.0027(16) 0.0174(15) -0.0007(16)
C22 0.059(2) 0.0312(19) 0.040(2) -0.0013(16) 0.0160(16) 0.0183(17)
C23 0.063(2) 0.043(2) 0.0265(17) 0.0023(16) 0.0048(15) 0.0254(19)
C24 0.0405(18) 0.0286(17) 0.0336(18) -0.0010(14) 0.0119(14) -0.0032(14)
C25 0.044(2) 0.040(2) 0.047(2) -0.0071(17) 0.0055(16) -0.0105(17)
C26 0.0405(18) 0.038(2) 0.0387(18) -0.0040(17) 0.0125(14) 0.0091(16)
C27 0.0435(19) 0.0346(19) 0.0387(18) 0.0016(16) 0.0201(14) 0.0066(16)
C28 0.064(3) 0.067(3) 0.0281(18) 0.0174(19) 0.0085(16) 0.035(2)
C30 0.0333(17) 0.0259(17) 0.062(2) -0.0079(17) -0.0025(15) 0.0006(14)
C31 0.0339(17) 0.046(2) 0.0346(18) 0.0057(17) 0.0053(14) -0.0120(16)
C32 0.0388(18) 0.039(2) 0.0320(17) -0.0094(15) -0.0018(13) 0.0022(15)
C34 0.0237(15) 0.037(2) 0.053(2) 0.0071(17) 0.0038(13) 0.0008(14)
C35 0.053(2) 0.051(2) 0.0291(17) 0.0126(17) 0.0153(15) 0.0239(18)
C36 0.0297(17) 0.039(2) 0.082(3) -0.017(2) -0.0055(17) -0.0027(16)
C37 0.0310(18) 0.060(3) 0.043(2) -0.0137(18) 0.0034(14) 0.0147(16)
C39 0.084(3) 0.032(2) 0.047(2) -0.0114(18) 0.019(2) -0.002(2)
C40 0.0411(19) 0.0345(19) 0.049(2) 0.0098(16) 0.0115(16) 0.0124(15)
C41 0.050(2) 0.091(4) 0.051(2) -0.022(3) -0.0216(19) 0.033(2)

loop_
_atom_type_symbol
_atom_type_description
_atom_type_scat_dispersion_real
_atom_type_scat_dispersion_imag
_atom_type_scat_source
C C 0.0033 0.0016 'International Tables Vol C Tables 4.2.6.8 and 6.1.1.4'
H H 0.0000 0.0000 'International Tables Vol C Tables 4.2.6.8 and 6.1.1.4'
O O 0.0106 0.0060 'International Tables Vol C Tables 4.2.6.8 and 6.1.1.4'
N N 0.0061 0.0033 'International Tables Vol C Tables 4.2.6.8 and 6.1.1.4'
Zn Zn 0.2839 1.4301 'International Tables Vol C Tables 4.2.6.8 and 6.1.1.4'

loop_
_geom_angle_atom_site_label_1
_geom_angle_atom_site_label_2
_geom_angle_atom_site_label_3
_geom_angle
_geom_angle_site_symmetry_1
_geom_angle_site_symmetry_3
O1 Zn1 O10 118.54(10) . .
O1 Zn1 O6 103.04(10) . .
O10 Zn1 O6 114.15(11) . .
O1 Zn1 O5 97.79(10) . .
O10 Zn1 O5 107.56(11) . .
O6 Zn1 O5 114.93(11) . .
O2 Zn2 O11 115.67(13) . .
O2 Zn2 O17 111.84(12) . .
O11 Zn2 O17 111.45(12) . .
O2 Zn2 O3 103.55(10) . .
O11 Zn2 O3 109.24(10) . .
O17 Zn2 O3 104.09(11) . .
C12 O1 Zn1 119.8(2) . .
C14 O2 Zn2 125.7(2) . .
C12 O3 Zn2 131.4(2) . .
C30 C4 C35 108.8(3) . .
C30 C4 C13 108.2(3) . .
C35 C4 C13 108.2(3) . .
C30 C4 C9 110.6(3) . .
C35 C4 C9 112.3(2) . .
C13 C4 C9 108.7(2) . .
C14 O5 Zn1 136.6(2) 4_565 .
C31 O6 Zn1 130.9(2) . .
C34 C7 C40 108.1(3) . .
C34 C7 C37 111.4(3) . .
C40 C7 C37 111.4(3) . .
C34 C7 C13 108.4(3) . .
C40 C7 C13 108.5(3) . .
C37 C7 C13 109.0(3) . .
C16 C8 C26 108.2(3) . .
C16 C8 C27 111.3(3) . .
C26 C8 C27 108.4(3) . .
C16 C8 C32 108.6(2) . .
C26 C8 C32 108.2(3) . .
C27 C8 C32 112.0(3) . .
C12 C9 C4 113.0(2) . .
C24 O10 Zn1 127.6(2) . .
C31 O11 Zn2 132.9(2) 4_566 .
O1 C12 O3 120.8(3) . .
O1 C12 C9 117.0(3) . .
O3 C12 C9 122.2(3) . .
C4 C13 C7 112.0(2) . .
O2 C14 O5 124.7(3) . 4_566
O2 C14 C23 121.0(3) . .
O5 C14 C23 114.2(3) 4_566 .
C16 C15 C23 113.4(3) . .
C16 C15 C20 109.0(2) . .
C23 C15 C20 112.2(3) . .
C16 C15 C19 108.0(3) . .
C23 C15 C19 105.8(3) . .
C20 C15 C19 108.1(3) . .
C15 C16 C8 111.5(3) . .
C24 O17 Zn2 136.0(2) 4_566 .
C22 C19 C15 110.6(3) . .
C25 C20 C15 110.4(3) . .
C26 C22 C39 110.1(3) . .
C26 C22 C19 109.3(3) . .
C39 C22 C19 109.6(3) . .
C14 C23 C15 120.7(3) . .
O10 C24 O17 125.0(3) . 4_565
O10 C24 C27 119.4(3) . .
O17 C24 C27 115.6(3) 4_565 .
C32 C25 C39 109.4(3) . .
C32 C25 C20 109.2(3) . .
C39 C25 C20 109.8(3) . .
C22 C26 C8 110.4(3) . .
C24 C27 C8 116.0(3) . .
C40 C28 C41 108.7(3) . .
C40 C28 C35 109.9(3) . .
C41 C28 C35 109.7(4) . .
C4 C30 C36 110.3(3) . .
O11 C31 O6 124.7(3) 4_565 .
O11 C31 C37 116.9(3) 4_565 2_645
O6 C31 C37 118.4(3) . 2_645
C25 C32 C8 110.7(3) . .
C7 C34 C36 110.2(3) . .
C4 C35 C28 110.2(3) . .
C41 C36 C34 109.8(3) . .
C41 C36 C30 109.6(3) . .
C34 C36 C30 110.3(3) . .
C31 C37 C7 113.8(3) 2_655 .
C22 C39 C25 109.1(3) . .
C7 C40 C28 110.9(3) . .
C36 C41 C28 108.6(3) . .

loop_
_geom_bond_atom_site_label_1
_geom_bond_atom_site_label_2
_geom_bond_distance
_geom_bond_site_symmetry_2
Zn1 O1 1.945(2) .
Zn1 O10 1.945(2) .
Zn1 O6 1.951(2) .
Zn1 O5 1.953(2) .
Zn2 O2 1.926(2) .
Zn2 O11 1.931(2) .
Zn2 O17 1.942(3) .
Zn2 O3 1.943(2) .
O1 C12 1.264(3) .
O2 C14 1.248(4) .
O3 C12 1.266(4) .
C4 C30 1.527(5) .
C4 C35 1.529(4) .
C4 C13 1.539(4) .
C4 C9 1.543(4) .
O5 C14 1.258(4) 4_565
O6 C31 1.263(4) .
C7 C34 1.523(5) .
C7 C40 1.524(5) .
C7 C37 1.537(5) .
C7 C13 1.543(4) .
C8 C16 1.538(4) .
C8 C26 1.538(4) .
C8 C27 1.539(4) .
C8 C32 1.545(4) .
C9 C12 1.500(4) .
O10 C24 1.254(4) .
O11 C31 1.245(4) 4_566
C14 O5 1.258(4) 4_566
C14 C23 1.517(5) .
C15 C16 1.527(4) .
C15 C23 1.530(4) .
C15 C20 1.538(5) .
C15 C19 1.542(4) .
O17 C24 1.260(4) 4_566
C19 C22 1.528(5) .
C20 C25 1.533(5) .
C22 C26 1.517(5) .
C22 C39 1.524(6) .
C24 O17 1.260(4) 4_565
C24 C27 1.503(5) .
C25 C32 1.518(5) .
C25 C39 1.530(6) .
C28 C40 1.529(5) .
C28 C41 1.534(7) .
C28 C35 1.537(5) .
C30 C36 1.528(5) .
C31 O11 1.245(4) 4_565
C31 C37 1.514(4) 2_645
C34 C36 1.524(5) .
C36 C41 1.521(6) .
C37 C31 1.514(4) 2_655
